data_4333424
loop_
_publ_author_name
'Tidmarsh, Ian S.'
'Scales, Emma'
'Brearley, Paul R.'
'Wolowska, Joanna'
'Sorace, Lorenzo'
'Caneschi, Andrea'
'Laye, Rebecca H.'
'McInnes, Eric J. L.'

_publ_section_title
;
 Synthesis, structural, and magnetic studies on a redox family of
 tetrametallic vanadium clusters: {VIV4}, {VIII2VIV2}, and {VIII4}
 butterfly complexes.
;
_journal_issue 23
_journal_name_full 'Inorganic chemistry'
_journal_page_first 9743
_journal_page_last 9753
_journal_paper_doi 10.1021/ic7011183
_journal_volume 46
_journal_year 2007
_chemical_formula_sum 'C72.5 H67 Cl2 N O16.5 V4'
_chemical_formula_weight 1490.93
_chemical_name_systematic
; 
 ? 
;
_space_group_IT_number 88
_symmetry_cell_setting tetragonal
_symmetry_space_group_name_Hall '-I 4ad'
_symmetry_space_group_name_H-M 'I 41/a :2'
_atom_sites_solution_hydrogens geom
_atom_sites_solution_primary direct
_atom_sites_solution_secondary difmap
_audit_creation_method SHELXL-97
_cell_angle_alpha 90.00
_cell_angle_beta 90.00
_cell_angle_gamma 90.00
_cell_formula_units_Z 8
_cell_length_a 28.1794(14)
_cell_length_b 28.1794(14)
_cell_length_c 17.0456(12)
_cell_measurement_reflns_used 8750
_cell_measurement_temperature 373(2)
_cell_measurement_theta_max 27.0785
_cell_measurement_theta_min 2.4725
_cell_volume 13535.5(13)
_computing_cell_refinement 'Bruker SMART'
_computing_data_collection 'Bruker SMART'
_computing_data_reduction 'Bruker SAINT'
_computing_molecular_graphics 'Bruker SHELXTL'
_computing_publication_material 'Bruker SHELXTL'
_computing_structure_refinement 'SHELXL-97 (Sheldrick, 1997)'
_computing_structure_solution 'SHELXS-97 (Sheldrick, 1990)'
_diffrn_ambient_temperature 100(2)
_diffrn_measured_fraction_theta_full 0.998
_diffrn_measured_fraction_theta_max 0.998
_diffrn_measurement_device_type 'CCD area detector'
_diffrn_measurement_method 'phi and omega scans'
_diffrn_radiation_monochromator graphite
_diffrn_radiation_source 'fine-focus sealed tube'
_diffrn_radiation_type MoK\a
_diffrn_radiation_wavelength 0.71073
_diffrn_reflns_av_R_equivalents 0.0585
_diffrn_reflns_av_sigmaI/netI 0.0495
_diffrn_reflns_limit_h_max 20
_diffrn_reflns_limit_h_min -35
_diffrn_reflns_limit_k_max 35
_diffrn_reflns_limit_k_min -35
_diffrn_reflns_limit_l_max 21
_diffrn_reflns_limit_l_min -21
_diffrn_reflns_number 38660
_diffrn_reflns_theta_full 26.40
_diffrn_reflns_theta_max 26.40
_diffrn_reflns_theta_min 2.01
_exptl_absorpt_coefficient_mu 0.685
_exptl_absorpt_correction_T_max 0.8752
_exptl_absorpt_correction_T_min 0.7258
_exptl_absorpt_correction_type multi-scan
_exptl_absorpt_process_details SADABS
_exptl_crystal_colour red/brown
_exptl_crystal_density_diffrn 1.463
_exptl_crystal_density_method 'not measured'
_exptl_crystal_description block
_exptl_crystal_F_000 6136
_exptl_crystal_size_max 0.50
_exptl_crystal_size_mid 0.25
_exptl_crystal_size_min 0.20
_refine_diff_density_max 0.774
_refine_diff_density_min -0.238
_refine_diff_density_rms 0.064
_refine_ls_extinction_method none
_refine_ls_goodness_of_fit_ref 0.943
_refine_ls_hydrogen_treatment constr
_refine_ls_matrix_type full
_refine_ls_number_parameters 466
_refine_ls_number_reflns 6941
_refine_ls_number_restraints 21
_refine_ls_restrained_S_all 0.945
_refine_ls_R_factor_all 0.0569
_refine_ls_R_factor_gt 0.0374
_refine_ls_shift/su_max 0.001
_refine_ls_shift/su_mean 0.000
_refine_ls_structure_factor_coef Fsqd
_refine_ls_weighting_details 'calc w=1/[\s^2^(Fo^2^)+(0.0622P)^2^+0.0000P] where P=(Fo^2^+2Fc^2^)/3'
_refine_ls_weighting_scheme calc
_refine_ls_wR_factor_gt 0.0991
_refine_ls_wR_factor_ref 0.1048
_reflns_number_gt 4954
_reflns_number_total 6941
_reflns_threshold_expression >2sigma(I)
_cod_data_source_file ic7011183sup10.cif
_cod_data_source_block brlhi41a
_cod_depositor_comments
;
The following automatic conversions were performed:

'_symmetry_cell_setting' value 'Tetragonal' changed to 'tetragonal'
according to /home/saulius/struct/CIF-dictionaries/cif_core.dic
dictionary named 'cif_core.dic' version 2.4.2 from 2011-04-26.

Automatic conversion script
Id: cif_fix_values 1891 2012-01-12 08:04:46Z andrius 

 Adding full bibliography for 4333424--4333430.cif.
;
_cod_original_sg_symbol_H-M I4(1)/a
_cod_original_formula_sum 'C72.50 H67 Cl2 N O16.50 V4'
_cod_database_code 4333424

loop_
_symmetry_equiv_pos_as_xyz
'x, y, z'
'-x+1/2, -y, z+1/2'
'-y+3/4, x+1/4, z+1/4'
'y+3/4, -x+3/4, z+3/4'
'x+1/2, y+1/2, z+1/2'
'-x+1, -y+1/2, z+1'
'-y+5/4, x+3/4, z+3/4'
'y+5/4, -x+5/4, z+5/4'
'-x, -y, -z'
'x-1/2, y, -z-1/2'
'y-3/4, -x-1/4, -z-1/4'
'-y-3/4, x-3/4, -z-3/4'
'-x+1/2, -y+1/2, -z+1/2'
'x, y+1/2, -z'
'y-1/4, -x+1/4, -z+1/4'
'-y-1/4, x-1/4, -z-1/4'

loop_
_atom_site_label
_atom_site_type_symbol
_atom_site_fract_x
_atom_site_fract_y
_atom_site_fract_z
_atom_site_U_iso_or_equiv
_atom_site_adp_type
_atom_site_occupancy
_atom_site_symmetry_multiplicity
_atom_site_calc_flag
_atom_site_refinement_flags
_atom_site_disorder_assembly
_atom_site_disorder_group
V1 V 0.085812(14) 0.960377(15) 0.00633(2) 0.02458(12) Uani 1 1 d . . .
V2 V -0.012233(15) 0.976273(15) 0.08355(2) 0.02427(12) Uani 1 1 d . . .
Cl1 Cl 0.12912(2) 0.89242(2) -0.02982(4) 0.03133(16) Uani 1 1 d . . .
O1 O 0.13672(6) 1.00328(6) -0.02132(9) 0.0255(4) Uani 1 1 d . . .
O2 O 0.11187(6) 0.95794(6) 0.11183(9) 0.0265(4) Uani 1 1 d . . .
O3 O 0.01504(6) 0.98408(6) 0.18722(9) 0.0279(4) Uani 1 1 d . . .
O4 O -0.05506(6) 0.92885(6) 0.12688(10) 0.0283(4) Uani 1 1 d . . .
O5 O -0.05051(6) 1.03371(6) 0.09449(9) 0.0248(4) Uani 1 1 d . . .
O6 O 0.03985(5) 1.01866(5) 0.03051(9) 0.0233(4) Uani 1 1 d . . .
O7 O 0.02870(6) 0.92581(6) 0.04340(9) 0.0242(4) Uani 1 1 d . . .
O8X O -0.03390(14) 0.86490(16) -0.20573(15) 0.0495(11) Uani 0.51 1 d PD A 1
H8X H -0.0621 0.8658 -0.2176 0.074 Uiso 0.51 1 calc PR A 1
O8Y O 0.00092(15) 0.82036(14) -0.1333(4) 0.0400(14) Uani 0.34 1 d PD A 2
H8Y H -0.0146 0.7958 -0.1307 0.060 Uiso 0.34 1 calc PR A 2
O8Z O -0.0695(3) 0.8382(4) -0.0887(7) 0.035(3) Uani 0.15 1 d PD A 3
H8Z H -0.0615 0.8250 -0.0480 0.053 Uiso 0.15 1 calc PR A 3
O9 O 0.0000 0.7500 -0.2422(7) 0.150(4) Uiso 0.50 2 d SPD . .
N1 N 0.9392(2) 0.67577(18) 0.3012(2) 0.0595(16) Uani 0.50 1 d PDU . .
C1 C 0.16864(8) 1.01915(8) 0.10447(14) 0.0242(5) Uani 1 1 d . . .
H1 H 0.1895 1.0380 0.1331 0.029 Uiso 1 1 calc R . .
C2 C 0.16338(8) 1.02835(8) 0.02455(14) 0.0236(5) Uani 1 1 d . . .
C3 C 0.18983(8) 1.06731(8) -0.01458(14) 0.0240(5) Uani 1 1 d . . .
C4 C 0.21041(9) 1.10413(9) 0.02852(14) 0.0284(6) Uani 1 1 d . . .
H4 H 0.2083 1.1042 0.0830 0.034 Uiso 1 1 calc R . .
C5 C 0.23390(9) 1.14042(9) -0.00951(15) 0.0312(6) Uani 1 1 d . . .
H5 H 0.2473 1.1650 0.0194 0.037 Uiso 1 1 calc R . .
C6 C 0.23765(10) 1.14041(10) -0.09075(15) 0.0334(6) Uani 1 1 d . . .
H6 H 0.2536 1.1648 -0.1163 0.040 Uiso 1 1 calc R . .
C7 C 0.21749(10) 1.10396(10) -0.13325(15) 0.0378(7) Uani 1 1 d . . .
H7 H 0.2203 1.1037 -0.1876 0.045 Uiso 1 1 calc R . .
C8 C 0.19331(10) 1.06805(9) -0.09603(14) 0.0320(6) Uani 1 1 d . . .
H8 H 0.1792 1.0441 -0.1255 0.038 Uiso 1 1 calc R . .
C9 C 0.14412(8) 0.98290(8) 0.14416(13) 0.0238(5) Uani 1 1 d . . .
C10 C 0.15507(8) 0.96965(9) 0.22694(14) 0.0256(5) Uani 1 1 d . . .
C11 C 0.18396(9) 0.99693(9) 0.27559(15) 0.0320(6) Uani 1 1 d . . .
H11 H 0.1976 1.0247 0.2566 0.038 Uiso 1 1 calc R . .
C12 C 0.19232(10) 0.98281(10) 0.35200(15) 0.0365(6) Uani 1 1 d . . .
H12 H 0.2117 1.0012 0.3841 0.044 Uiso 1 1 calc R . .
C13 C 0.17222(10) 0.94174(10) 0.38138(15) 0.0363(6) Uani 1 1 d . . .
H13 H 0.1780 0.9324 0.4328 0.044 Uiso 1 1 calc R . .
C14 C 0.14341(10) 0.91471(10) 0.33315(15) 0.0379(7) Uani 1 1 d . . .
H14 H 0.1295 0.8872 0.3526 0.045 Uiso 1 1 calc R . .
C15 C 0.13510(9) 0.92805(9) 0.25679(15) 0.0315(6) Uani 1 1 d . . .
H15 H 0.1161 0.9093 0.2248 0.038 Uiso 1 1 calc R . .
C16 C -0.02236(9) 0.92174(9) 0.25446(15) 0.0326(6) Uani 1 1 d . . .
H16 H -0.0235 0.9047 0.3011 0.039 Uiso 1 1 calc R . .
C17 C 0.00693(9) 0.96181(9) 0.25154(14) 0.0280(6) Uani 1 1 d . . .
C18 C 0.03067(9) 0.98172(10) 0.32185(14) 0.0301(6) Uani 1 1 d . . .
C19 C 0.02694(11) 0.96171(12) 0.39580(16) 0.0460(8) Uani 1 1 d . . .
H19 H 0.0086 0.9346 0.4031 0.055 Uiso 1 1 calc R . .
C20 C 0.05046(11) 0.98183(13) 0.45906(17) 0.0544(9) Uani 1 1 d . . .
H20 H 0.0478 0.9680 0.5084 0.065 Uiso 1 1 calc R . .
C21 C 0.07756(10) 1.02174(11) 0.44982(16) 0.0421(7) Uani 1 1 d . . .
H21 H 0.0933 1.0348 0.4927 0.050 Uiso 1 1 calc R . .
C22 C 0.08152(10) 1.04233(10) 0.37745(15) 0.0383(7) Uani 1 1 d . . .
H22 H 0.0997 1.0696 0.3709 0.046 Uiso 1 1 calc R . .
C23 C 0.05816(10) 1.02219(10) 0.31376(15) 0.0354(6) Uani 1 1 d . . .
H23 H 0.0611 1.0362 0.2646 0.042 Uiso 1 1 calc R . .
C24 C -0.05018(9) 0.90560(9) 0.19140(15) 0.0302(6) Uani 1 1 d . . .
C25 C -0.07630(10) 0.85972(10) 0.19490(17) 0.0373(6) Uani 1 1 d . . .
C26 C -0.07247(13) 0.82943(12) 0.2578(2) 0.0607(10) Uani 1 1 d . . .
H26 H -0.0547 0.8384 0.3014 0.073 Uiso 1 1 calc R . .
C27 C -0.09478(15) 0.78579(15) 0.2567(2) 0.0831(13) Uani 1 1 d . . .
H27 H -0.0918 0.7655 0.2995 0.100 Uiso 1 1 calc R . .
C28 C -0.12140(13) 0.77198(13) 0.1927(2) 0.0698(11) Uani 1 1 d . . .
H28 H -0.1363 0.7425 0.1921 0.084 Uiso 1 1 calc R . .
C29 C -0.12554(12) 0.80190(12) 0.1307(2) 0.0597(9) Uani 1 1 d . . .
H29 H -0.1433 0.7929 0.0872 0.072 Uiso 1 1 calc R . .
C30 C -0.10355(11) 0.84535(11) 0.1320(2) 0.0477(8) Uani 1 1 d . . .
H30 H -0.1071 0.8656 0.0893 0.057 Uiso 1 1 calc R . .
C31 C -0.02941(9) 1.07494(9) 0.13076(14) 0.0290(6) Uani 1 1 d . . .
H31A H -0.0169 1.0661 0.1817 0.035 Uiso 1 1 calc R . .
H31B H -0.0537 1.0988 0.1389 0.035 Uiso 1 1 calc R . .
C32 C 0.05267(9) 1.06237(9) 0.07050(14) 0.0270(6) Uani 1 1 d . . .
H32A H 0.0774 1.0783 0.0408 0.032 Uiso 1 1 calc R . .
H32B H 0.0656 1.0546 0.1217 0.032 Uiso 1 1 calc R . .
C33 C 0.00870(9) 0.88738(9) -0.00139(14) 0.0279(6) Uani 1 1 d . . .
H33A H -0.0167 0.8729 0.0286 0.034 Uiso 1 1 calc R . .
H33B H 0.0329 0.8635 -0.0099 0.034 Uiso 1 1 calc R . .
C34 C -0.01078(9) 0.90362(9) -0.08093(14) 0.0281(6) Uani 1 1 d . . .
C35 C -0.02946(10) 0.85980(9) -0.12360(14) 0.0405(7) Uani 1 1 d D . .
H35A H -0.0083 0.8334 -0.1129 0.049 Uiso 1 1 calc R A 1
H35B H -0.0603 0.8518 -0.1021 0.049 Uiso 1 1 calc R A 1
C36 C 0.9425(3) 0.6755(2) 0.2306(2) 0.0571(18) Uani 0.50 1 d PDU . .
C37 C 0.9433(2) 0.6702(2) 0.1455(2) 0.078(3) Uani 0.50 1 d PDU . .
H37A H 0.9722 0.6833 0.1251 0.094 Uiso 0.50 1 calc PR . .
H37B H 0.9167 0.6866 0.1230 0.094 Uiso 0.50 1 calc PR . .
H37C H 0.9415 0.6371 0.1322 0.094 Uiso 0.50 1 calc PR . .
C38 C 0.0203(2) 0.7915(2) -0.2612(2) 0.065(4) Uiso 0.25 1 d PRD . .
H38A H 0.0499 0.7856 -0.2876 0.097 Uiso 0.25 1 calc PR . .
H38B H 0.0261 0.8095 -0.2144 0.097 Uiso 0.25 1 calc PR . .
H38C H -0.0004 0.8090 -0.2952 0.097 Uiso 0.25 1 calc PR . .

loop_
_atom_site_aniso_label
_atom_site_aniso_U_11
_atom_site_aniso_U_22
_atom_site_aniso_U_33
_atom_site_aniso_U_23
_atom_site_aniso_U_13
_atom_site_aniso_U_12
V1 0.0232(2) 0.0287(2) 0.0218(2) -0.00363(18) -0.00251(17) -0.00173(18)
V2 0.0255(2) 0.0283(2) 0.0189(2) -0.00477(17) -0.00121(17) 0.00025(18)
Cl1 0.0286(3) 0.0303(3) 0.0351(4) -0.0052(3) 0.0000(3) 0.0020(3)
O1 0.0260(9) 0.0304(9) 0.0200(8) -0.0052(7) -0.0015(7) -0.0013(8)
O2 0.0241(9) 0.0319(10) 0.0236(9) -0.0017(7) -0.0018(7) -0.0037(8)
O3 0.0280(9) 0.0363(10) 0.0195(9) -0.0037(7) -0.0009(7) 0.0001(8)
O4 0.0254(9) 0.0328(10) 0.0266(9) -0.0033(8) 0.0000(7) -0.0005(8)
O5 0.0247(9) 0.0295(9) 0.0203(8) -0.0086(7) -0.0006(7) -0.0013(7)
O6 0.0234(9) 0.0252(9) 0.0213(8) -0.0077(7) -0.0028(7) -0.0006(7)
O7 0.0243(9) 0.0253(9) 0.0230(9) -0.0039(7) -0.0026(7) -0.0003(7)
O8X 0.042(2) 0.061(3) 0.046(2) -0.023(2) -0.0086(19) -0.003(2)
O8Y 0.020(3) 0.024(3) 0.076(4) -0.021(3) -0.010(3) 0.007(2)
O8Z 0.039(7) 0.020(6) 0.047(8) -0.021(6) 0.016(6) -0.013(5)
N1 0.095(5) 0.037(3) 0.047(3) -0.010(3) 0.015(3) -0.008(3)
C1 0.0238(12) 0.0248(13) 0.0241(12) -0.0032(10) -0.0033(10) 0.0002(10)
C2 0.0224(12) 0.0247(12) 0.0238(12) -0.0037(10) 0.0004(10) 0.0044(10)
C3 0.0222(12) 0.0272(13) 0.0226(12) -0.0016(10) -0.0012(10) 0.0028(10)
C4 0.0345(14) 0.0316(14) 0.0190(12) -0.0004(10) -0.0010(11) -0.0017(11)
C5 0.0376(15) 0.0300(14) 0.0261(13) -0.0023(11) -0.0030(11) -0.0050(12)
C6 0.0400(16) 0.0326(15) 0.0277(14) 0.0040(11) 0.0018(12) -0.0067(12)
C7 0.0507(18) 0.0437(17) 0.0189(13) 0.0011(12) -0.0006(12) -0.0089(14)
C8 0.0409(16) 0.0315(14) 0.0236(13) -0.0033(11) -0.0029(11) -0.0059(12)
C9 0.0212(12) 0.0265(13) 0.0238(12) -0.0049(10) -0.0002(10) 0.0056(10)
C10 0.0247(12) 0.0303(13) 0.0220(12) 0.0000(10) 0.0015(10) 0.0058(11)
C11 0.0370(15) 0.0307(14) 0.0284(14) 0.0007(11) -0.0034(12) -0.0017(12)
C12 0.0438(17) 0.0391(16) 0.0265(14) -0.0019(12) -0.0111(12) -0.0016(13)
C13 0.0440(17) 0.0418(16) 0.0233(13) 0.0021(12) -0.0015(12) 0.0018(14)
C14 0.0462(17) 0.0354(15) 0.0321(15) 0.0067(12) 0.0044(13) -0.0052(13)
C15 0.0325(14) 0.0343(15) 0.0278(14) -0.0022(11) -0.0003(11) -0.0039(12)
C16 0.0336(15) 0.0367(15) 0.0275(14) 0.0031(12) 0.0022(11) 0.0044(12)
C17 0.0240(13) 0.0360(14) 0.0241(13) -0.0016(11) 0.0015(11) 0.0100(11)
C18 0.0268(13) 0.0412(15) 0.0224(13) -0.0037(11) -0.0007(10) 0.0089(12)
C19 0.0461(18) 0.063(2) 0.0292(15) 0.0039(14) -0.0018(13) -0.0122(16)
C20 0.057(2) 0.082(3) 0.0243(15) 0.0065(16) -0.0070(14) -0.0134(19)
C21 0.0402(17) 0.060(2) 0.0260(14) -0.0072(14) -0.0100(13) 0.0013(15)
C22 0.0445(17) 0.0410(16) 0.0294(14) -0.0052(12) -0.0063(13) 0.0047(14)
C23 0.0418(16) 0.0425(16) 0.0218(13) -0.0033(12) -0.0041(12) 0.0072(13)
C24 0.0249(13) 0.0355(15) 0.0301(14) -0.0015(12) 0.0051(11) 0.0036(11)
C25 0.0322(15) 0.0389(16) 0.0407(16) 0.0021(13) 0.0048(13) -0.0024(13)
C26 0.070(2) 0.062(2) 0.050(2) 0.0145(17) -0.0056(17) -0.0306(19)
C27 0.101(3) 0.077(3) 0.071(3) 0.028(2) -0.014(2) -0.044(3)
C28 0.068(3) 0.057(2) 0.084(3) 0.010(2) -0.006(2) -0.030(2)
C29 0.053(2) 0.050(2) 0.076(3) 0.0029(19) -0.0140(18) -0.0128(17)
C30 0.0415(17) 0.0399(17) 0.062(2) 0.0047(15) -0.0126(15) -0.0045(14)
C31 0.0304(14) 0.0336(14) 0.0228(12) -0.0097(11) -0.0043(11) 0.0034(11)
C32 0.0264(13) 0.0288(14) 0.0258(13) -0.0074(11) -0.0042(10) -0.0022(11)
C33 0.0266(13) 0.0264(13) 0.0308(13) -0.0068(11) -0.0017(11) -0.0020(11)
C34 0.0276(13) 0.0291(13) 0.0275(13) -0.0096(11) -0.0041(11) -0.0015(11)
C35 0.0400(17) 0.0348(16) 0.0467(18) -0.0173(13) -0.0084(14) 0.0011(13)
C36 0.071(5) 0.036(3) 0.064(4) -0.003(3) 0.001(4) 0.013(3)
C37 0.109(6) 0.094(6) 0.030(3) -0.012(4) 0.009(4) 0.068(5)

loop_
_atom_type_symbol
_atom_type_description
_atom_type_scat_dispersion_real
_atom_type_scat_dispersion_imag
_atom_type_scat_source
C C 0.0033 0.0016 'International Tables Vol C Tables 4.2.6.8 and 6.1.1.4'
H H 0.0000 0.0000 'International Tables Vol C Tables 4.2.6.8 and 6.1.1.4'
O O 0.0106 0.0060 'International Tables Vol C Tables 4.2.6.8 and 6.1.1.4'
Cl Cl 0.1484 0.1585 'International Tables Vol C Tables 4.2.6.8 and 6.1.1.4'
V V 0.3005 0.5294 'International Tables Vol C Tables 4.2.6.8 and 6.1.1.4'
N N 0.0061 0.0033 'International Tables Vol C Tables 4.2.6.8 and 6.1.1.4'

loop_
_geom_angle_atom_site_label_1
_geom_angle_atom_site_label_2
_geom_angle_atom_site_label_3
_geom_angle
_geom_angle_site_symmetry_1
_geom_angle_site_symmetry_3
O1 V1 O2 88.13(7) . .
O1 V1 O7 170.33(7) . .
O2 V1 O7 89.69(7) . .
O1 V1 O5 96.19(7) . 9_575
O2 V1 O5 171.69(7) . 9_575
O7 V1 O5 84.88(7) . 9_575
O1 V1 O6 90.92(6) . .
O2 V1 O6 94.46(7) . .
O7 V1 O6 79.86(6) . .
O5 V1 O6 78.41(6) 9_575 .
O1 V1 Cl1 93.45(5) . .
O2 V1 Cl1 91.01(5) . .
O7 V1 Cl1 96.00(5) . .
O5 V1 Cl1 95.81(5) 9_575 .
O6 V1 Cl1 173.11(5) . .
O1 V1 V2 132.50(5) . .
O2 V1 V2 87.07(5) . .
O7 V1 V2 37.92(5) . .
O5 V1 V2 84.78(5) 9_575 .
O6 V1 V2 42.56(4) . .
Cl1 V1 V2 133.84(2) . .
O3 V2 O4 88.73(7) . .
O3 V2 O5 92.16(7) . .
O4 V2 O5 100.96(7) . .
O3 V2 O7 99.66(7) . .
O4 V2 O7 89.96(7) . .
O5 V2 O7 164.11(7) . .
O3 V2 O6 92.91(7) . .
O4 V2 O6 171.36(7) . .
O5 V2 O6 87.46(7) . .
O7 V2 O6 81.40(7) . .
O3 V2 O6 169.45(7) . 9_575
O4 V2 O6 99.69(7) . 9_575
O5 V2 O6 80.07(6) . 9_575
O7 V2 O6 86.78(6) . 9_575
O6 V2 O6 79.72(6) . 9_575
O3 V2 V1 92.88(5) . .
O4 V2 V1 128.03(5) . .
O5 V2 V1 130.82(5) . .
O7 V2 V1 38.61(5) . .
O6 V2 V1 43.44(4) . .
O6 V2 V1 86.95(4) 9_575 .
C2 O1 V1 128.64(15) . .
C9 O2 V1 130.54(16) . .
C17 O3 V2 130.70(16) . .
C24 O4 V2 127.40(16) . .
C31 O5 V2 118.69(14) . .
C31 O5 V1 120.49(14) . 9_575
V2 O5 V1 105.22(7) . 9_575
C32 O6 V2 117.03(14) . .
C32 O6 V2 117.97(14) . 9_575
V2 O6 V2 100.28(6) . 9_575
C32 O6 V1 126.34(13) . .
V2 O6 V1 94.00(6) . .
V2 O6 V1 95.65(6) 9_575 .
C33 O7 V2 120.13(14) . .
C33 O7 V1 121.18(14) . .
V2 O7 V1 103.47(7) . .
C35 O8X H8X 109.5 . .
C35 O8Y H8Y 109.5 . .
C35 O8Z H8Z 109.5 . .
C38 O9 C38 152.1(11) 6_464 .
C2 C1 C9 123.5(2) . .
C2 C1 H1 118.2 . .
C9 C1 H1 118.2 . .
O1 C2 C1 123.4(2) . .
O1 C2 C3 115.0(2) . .
C1 C2 C3 121.5(2) . .
C8 C3 C4 119.0(2) . .
C8 C3 C2 119.6(2) . .
C4 C3 C2 121.4(2) . .
C5 C4 C3 120.2(2) . .
C5 C4 H4 119.9 . .
C3 C4 H4 119.9 . .
C4 C5 C6 120.3(2) . .
C4 C5 H5 119.8 . .
C6 C5 H5 119.8 . .
C7 C6 C5 119.5(2) . .
C7 C6 H6 120.2 . .
C5 C6 H6 120.2 . .
C8 C7 C6 120.6(2) . .
C8 C7 H7 119.7 . .
C6 C7 H7 119.7 . .
C7 C8 C3 120.4(2) . .
C7 C8 H8 119.8 . .
C3 C8 H8 119.8 . .
O2 C9 C1 122.9(2) . .
O2 C9 C10 114.7(2) . .
C1 C9 C10 122.3(2) . .
C11 C10 C15 118.8(2) . .
C11 C10 C9 123.1(2) . .
C15 C10 C9 118.1(2) . .
C12 C11 C10 120.1(2) . .
C12 C11 H11 119.9 . .
C10 C11 H11 119.9 . .
C11 C12 C13 120.8(3) . .
C11 C12 H12 119.6 . .
C13 C12 H12 119.6 . .
C12 C13 C14 119.1(2) . .
C12 C13 H13 120.5 . .
C14 C13 H13 120.5 . .
C15 C14 C13 120.8(3) . .
C15 C14 H14 119.6 . .
C13 C14 H14 119.6 . .
C14 C15 C10 120.4(2) . .
C14 C15 H15 119.8 . .
C10 C15 H15 119.8 . .
C17 C16 C24 124.2(2) . .
C17 C16 H16 117.9 . .
C24 C16 H16 117.9 . .
O3 C17 C16 122.0(2) . .
O3 C17 C18 115.2(2) . .
C16 C17 C18 122.8(2) . .
C19 C18 C23 117.9(2) . .
C19 C18 C17 123.2(3) . .
C23 C18 C17 118.9(2) . .
C18 C19 C20 120.3(3) . .
C18 C19 H19 119.8 . .
C20 C19 H19 119.8 . .
C21 C20 C19 120.9(3) . .
C21 C20 H20 119.6 . .
C19 C20 H20 119.6 . .
C22 C21 C20 119.9(3) . .
C22 C21 H21 120.1 . .
C20 C21 H21 120.1 . .
C21 C22 C23 119.5(3) . .
C21 C22 H22 120.3 . .
C23 C22 H22 120.3 . .
C18 C23 C22 121.5(3) . .
C18 C23 H23 119.2 . .
C22 C23 H23 119.2 . .
O4 C24 C16 123.2(2) . .
O4 C24 C25 115.0(2) . .
C16 C24 C25 121.7(2) . .
C26 C25 C30 117.9(3) . .
C26 C25 C24 122.1(3) . .
C30 C25 C24 119.9(3) . .
C25 C26 C27 120.4(3) . .
C25 C26 H26 119.8 . .
C27 C26 H26 119.8 . .
C28 C27 C26 120.7(4) . .
C28 C27 H27 119.7 . .
C26 C27 H27 119.7 . .
C29 C28 C27 119.2(3) . .
C29 C28 H28 120.4 . .
C27 C28 H28 120.4 . .
C28 C29 C30 120.2(3) . .
C28 C29 H29 119.9 . .
C30 C29 H29 119.9 . .
C29 C30 C25 121.7(3) . .
C29 C30 H30 119.1 . .
C25 C30 H30 119.1 . .
O5 C31 C34 112.49(19) . 9_575
O5 C31 H31A 109.1 . .
C34 C31 H31A 109.1 9_575 .
O5 C31 H31B 109.1 . .
C34 C31 H31B 109.1 9_575 .
H31A C31 H31B 107.8 . .
O6 C32 C34 113.16(19) . 9_575
O6 C32 H32A 108.9 . .
C34 C32 H32A 108.9 9_575 .
O6 C32 H32B 108.9 . .
C34 C32 H32B 108.9 9_575 .
H32A C32 H32B 107.8 . .
O7 C33 C34 112.62(19) . .
O7 C33 H33A 109.1 . .
C34 C33 H33A 109.1 . .
O7 C33 H33B 109.1 . .
C34 C33 H33B 109.1 . .
H33A C33 H33B 107.8 . .
C35 C34 C32 107.2(2) . 9_575
C35 C34 C33 107.7(2) . .
C32 C34 C33 111.1(2) 9_575 .
C35 C34 C31 107.9(2) . 9_575
C32 C34 C31 112.7(2) 9_575 9_575
C33 C34 C31 110.0(2) . 9_575
O8Y C35 O8X 91.0(3) . .
O8Y C35 O8Z 101.3(6) . .
O8X C35 O8Z 113.0(6) . .
O8Y C35 C34 118.9(3) . .
O8X C35 C34 114.8(3) . .
O8Z C35 C34 115.0(5) . .
O8Y C35 H35A 17.6 . .
O8X C35 H35A 108.6 . .
O8Z C35 H35A 94.8 . .
C34 C35 H35A 108.6 . .
O8Y C35 H35B 113.8 . .
O8X C35 H35B 108.6 . .
O8Z C35 H35B 12.8 . .
C34 C35 H35B 108.6 . .
H35A C35 H35B 107.5 . .
N1 C36 C37 173.4(7) . .
C36 C37 H37A 109.5 . .
C36 C37 H37B 109.5 . .
H37A C37 H37B 109.5 . .
C36 C37 H37C 109.5 . .
H37A C37 H37C 109.5 . .
H37B C37 H37C 109.5 . .
O9 C38 H38A 109.5 . .
O9 C38 H38B 109.5 . .
H38A C38 H38B 109.5 . .
O9 C38 H38C 109.5 . .
H38A C38 H38C 109.5 . .
H38B C38 H38C 109.5 . .

loop_
_geom_bond_atom_site_label_1
_geom_bond_atom_site_label_2
_geom_bond_distance
_geom_bond_site_symmetry_2
V1 O1 1.9344(17) .
V1 O2 1.9438(16) .
V1 O7 1.9846(16) .
V1 O5 1.9927(16) 9_575
V1 O6 2.1319(16) .
V1 Cl1 2.3529(7) .
V1 V2 3.0930(6) .
V2 O3 1.9396(16) .
V2 O4 1.9463(17) .
V2 O5 1.9539(16) .
V2 O7 1.9547(16) .
V2 O6 2.0972(16) .
V2 O6 2.0991(16) 9_575
O1 C2 1.294(3) .
O2 C9 1.274(3) .
O3 C17 1.284(3) .
O4 C24 1.287(3) .
O5 C31 1.444(3) .
O5 V1 1.9927(16) 9_575
O6 C32 1.453(3) .
O6 V2 2.0991(16) 9_575
O7 C33 1.440(3) .
O8X C35 1.4128(10) .
O8X H8X 0.8200 .
O8Y C35 1.4126(10) .
O8Y H8Y 0.8200 .
O8Z C35 1.4131(10) .
O8Z H8Z 0.8200 .
O9 C38 1.342(7) 6_464
O9 C38 1.342(7) .
N1 C36 1.2071(9) .
C1 C2 1.395(3) .
C1 C9 1.406(3) .
C1 H1 0.9300 .
C2 C3 1.485(3) .
C3 C8 1.392(3) .
C3 C4 1.397(3) .
C4 C5 1.380(3) .
C4 H4 0.9300 .
C5 C6 1.389(3) .
C5 H5 0.9300 .
C6 C7 1.379(4) .
C6 H6 0.9300 .
C7 C8 1.375(4) .
C7 H7 0.9300 .
C8 H8 0.9300 .
C9 C10 1.492(3) .
C10 C11 1.393(3) .
C10 C15 1.396(3) .
C11 C12 1.382(3) .
C11 H11 0.9300 .
C12 C13 1.382(4) .
C12 H12 0.9300 .
C13 C14 1.384(4) .
C13 H13 0.9300 .
C14 C15 1.375(4) .
C14 H14 0.9300 .
C15 H15 0.9300 .
C16 C17 1.399(4) .
C16 C24 1.406(4) .
C16 H16 0.9300 .
C17 C18 1.483(3) .
C18 C19 1.385(4) .
C18 C23 1.386(4) .
C19 C20 1.387(4) .
C19 H19 0.9300 .
C20 C21 1.369(4) .
C20 H20 0.9300 .
C21 C22 1.368(4) .
C21 H21 0.9300 .
C22 C23 1.391(4) .
C22 H22 0.9300 .
C23 H23 0.9300 .
C24 C25 1.489(4) .
C25 C26 1.375(4) .
C25 C30 1.380(4) .
C26 C27 1.381(5) .
C26 H26 0.9300 .
C27 C28 1.379(5) .
C27 H27 0.9300 .
C28 C29 1.358(5) .
C28 H28 0.9300 .
C29 C30 1.373(4) .
C29 H29 0.9300 .
C30 H30 0.9300 .
C31 C34 1.539(4) 9_575
C31 H31A 0.9700 .
C31 H31B 0.9700 .
C32 C34 1.531(3) 9_575
C32 H32A 0.9700 .
C32 H32B 0.9700 .
C33 C34 1.533(3) .
C33 H33A 0.9700 .
C33 H33B 0.9700 .
C34 C35 1.527(3) .
C34 C32 1.531(3) 9_575
C34 C31 1.539(4) 9_575
C35 H35A 0.9700 .
C35 H35B 0.9700 .
C36 C37 1.4597(9) .
C37 H37A 0.9600 .
C37 H37B 0.9600 .
C37 H37C 0.9600 .
C38 H38A 0.9600 .
C38 H38B 0.9600 .
C38 H38C 0.9600 .

loop_
_geom_hbond_atom_site_label_D
_geom_hbond_atom_site_label_H
_geom_hbond_atom_site_label_A
_geom_hbond_distance_DH
_geom_hbond_distance_HA
_geom_hbond_distance_DA
_geom_hbond_angle_DHA
_geom_hbond_site_symmetry_A
O8Y H8Y O8Y 0.82 2.03 2.819(6) 160.9 16_665
O8X H8X Cl1 0.82 2.30 3.094(4) 164.8 16_665

loop_
_geom_torsion_atom_site_label_1
_geom_torsion_atom_site_label_2
_geom_torsion_atom_site_label_3
_geom_torsion_atom_site_label_4
_geom_torsion
_geom_torsion_site_symmetry_1
_geom_torsion_site_symmetry_4
O1 V1 V2 O3 -76.12(8) . .
O2 V1 V2 O3 8.65(7) . .
O7 V1 V2 O3 101.90(9) . .
O5 V1 V2 O3 -169.73(7) 9_575 .
O6 V1 V2 O3 -91.20(8) . .
Cl1 V1 V2 O3 97.22(6) . .
O1 V1 V2 O4 -166.75(9) . .
O2 V1 V2 O4 -81.99(8) . .
O7 V1 V2 O4 11.26(10) . .
O5 V1 V2 O4 99.63(8) 9_575 .
O6 V1 V2 O4 178.16(9) . .
Cl1 V1 V2 O4 6.59(8) . .
O1 V1 V2 O5 19.24(9) . .
O2 V1 V2 O5 104.00(8) . .
O7 V1 V2 O5 -162.74(9) . .
O5 V1 V2 O5 -74.37(9) 9_575 .
O6 V1 V2 O5 4.16(9) . .
Cl1 V1 V2 O5 -167.42(6) . .
O1 V1 V2 O7 -178.01(10) . .
O2 V1 V2 O7 -93.25(9) . .
O5 V1 V2 O7 88.37(9) 9_575 .
O6 V1 V2 O7 166.90(10) . .
Cl1 V1 V2 O7 -4.68(8) . .
O1 V1 V2 O6 15.08(9) . .
O2 V1 V2 O6 99.84(8) . .
O7 V1 V2 O6 -166.90(10) . .
O5 V1 V2 O6 -78.53(8) 9_575 .
Cl1 V1 V2 O6 -171.58(7) . .
O1 V1 V2 O6 93.32(8) . 9_575
O2 V1 V2 O6 178.09(7) . 9_575
O7 V1 V2 O6 -88.66(8) . 9_575
O5 V1 V2 O6 -0.29(6) 9_575 9_575
O6 V1 V2 O6 78.24(8) . 9_575
Cl1 V1 V2 O6 -93.34(5) . 9_575
O2 V1 O1 C2 -18.88(19) . .
O7 V1 O1 C2 58.1(5) . .
O5 V1 O1 C2 153.99(18) 9_575 .
O6 V1 O1 C2 75.56(19) . .
Cl1 V1 O1 C2 -109.77(18) . .
V2 V1 O1 C2 65.4(2) . .
O1 V1 O2 C9 10.4(2) . .
O7 V1 O2 C9 -160.2(2) . .
O5 V1 O2 C9 -111.1(5) 9_575 .
O6 V1 O2 C9 -80.4(2) . .
Cl1 V1 O2 C9 103.79(19) . .
V2 V1 O2 C9 -122.4(2) . .
O4 V2 O3 C17 4.4(2) . .
O5 V2 O3 C17 105.3(2) . .
O7 V2 O3 C17 -85.3(2) . .
O6 V2 O3 C17 -167.1(2) . .
O6 V2 O3 C17 147.6(3) 9_575 .
V1 V2 O3 C17 -123.6(2) . .
O3 V2 O4 C24 -19.4(2) . .
O5 V2 O4 C24 -111.3(2) . .
O7 V2 O4 C24 80.3(2) . .
O6 V2 O4 C24 81.7(5) . .
O6 V2 O4 C24 167.04(19) 9_575 .
V1 V2 O4 C24 73.3(2) . .
O3 V2 O5 C31 40.91(16) . .
O4 V2 O5 C31 130.03(16) . .
O7 V2 O5 C31 -97.3(3) . .
O6 V2 O5 C31 -51.91(15) . .
O6 V2 O5 C31 -131.92(16) 9_575 .
V1 V2 O5 C31 -54.78(17) . .
O3 V2 O5 V1 179.35(8) . 9_575
O4 V2 O5 V1 -91.53(8) . 9_575
O7 V2 O5 V1 41.1(3) . 9_575
O6 V2 O5 V1 86.53(7) . 9_575
O6 V2 O5 V1 6.53(7) 9_575 9_575
V1 V2 O5 V1 83.67(8) . 9_575
O3 V2 O6 C32 -43.52(15) . .
O4 V2 O6 C32 -144.3(4) . .
O5 V2 O6 C32 48.52(15) . .
O7 V2 O6 C32 -142.85(15) . .
O6 V2 O6 C32 128.88(17) 9_575 .
V1 V2 O6 C32 -134.63(17) . .
O3 V2 O6 V2 -172.40(7) . 9_575
O4 V2 O6 V2 86.8(5) . 9_575
O5 V2 O6 V2 -80.36(7) . 9_575
O7 V2 O6 V2 88.27(7) . 9_575
O6 V2 O6 V2 0.0 9_575 9_575
V1 V2 O6 V2 96.49(7) . 9_575
O3 V2 O6 V1 91.11(7) . .
O4 V2 O6 V1 -9.7(5) . .
O5 V2 O6 V1 -176.85(6) . .
O7 V2 O6 V1 -8.22(6) . .
O6 V2 O6 V1 -96.49(7) 9_575 .
O1 V1 O6 C32 -40.84(17) . .
O2 V1 O6 C32 47.35(18) . .
O7 V1 O6 C32 136.23(18) . .
O5 V1 O6 C32 -136.97(18) 9_575 .
Cl1 V1 O6 C32 -170.3(3) . .
V2 V1 O6 C32 128.10(19) . .
O1 V1 O6 V2 -168.94(6) . .
O2 V1 O6 V2 -80.75(7) . .
O7 V1 O6 V2 8.13(6) . .
O5 V1 O6 V2 94.93(7) 9_575 .
Cl1 V1 O6 V2 61.6(4) . .
O1 V1 O6 V2 90.30(7) . 9_575
O2 V1 O6 V2 178.49(7) . 9_575
O7 V1 O6 V2 -92.63(7) . 9_575
O5 V1 O6 V2 -5.83(6) 9_575 9_575
Cl1 V1 O6 V2 -39.1(4) . 9_575
V2 V1 O6 V2 -100.76(7) . 9_575
O3 V2 O7 C33 138.57(16) . .
O4 V2 O7 C33 49.87(16) . .
O5 V2 O7 C33 -83.9(3) . .
O6 V2 O7 C33 -129.92(16) . .
O6 V2 O7 C33 -49.84(16) 9_575 .
V1 V2 O7 C33 -138.98(19) . .
O3 V2 O7 V1 -82.45(8) . .
O4 V2 O7 V1 -171.15(7) . .
O5 V2 O7 V1 55.1(3) . .
O6 V2 O7 V1 9.07(7) . .
O6 V2 O7 V1 89.14(7) 9_575 .
O1 V1 O7 C33 147.2(4) . .
O2 V1 O7 C33 -135.93(16) . .
O5 V1 O7 C33 50.37(16) 9_575 .
O6 V1 O7 C33 129.48(16) . .
Cl1 V1 O7 C33 -44.96(16) . .
V2 V1 O7 C33 138.43(19) . .
O1 V1 O7 V2 8.7(4) . .
O2 V1 O7 V2 85.63(8) . .
O5 V1 O7 V2 -88.07(7) 9_575 .
O6 V1 O7 V2 -8.96(7) . .
Cl1 V1 O7 V2 176.61(6) . .
V1 O1 C2 C1 18.3(3) . .
V1 O1 C2 C3 -163.72(15) . .
C9 C1 C2 O1 -2.6(4) . .
C9 C1 C2 C3 179.5(2) . .
O1 C2 C3 C8 -14.3(3) . .
C1 C2 C3 C8 163.7(2) . .
O1 C2 C3 C4 164.0(2) . .
C1 C2 C3 C4 -18.0(3) . .
C8 C3 C4 C5 -0.3(4) . .
C2 C3 C4 C5 -178.6(2) . .
C3 C4 C5 C6 -0.6(4) . .
C4 C5 C6 C7 0.3(4) . .
C5 C6 C7 C8 0.8(4) . .
C6 C7 C8 C3 -1.6(4) . .
C4 C3 C8 C7 1.4(4) . .
C2 C3 C8 C7 179.7(2) . .
V1 O2 C9 C1 -0.9(3) . .
V1 O2 C9 C10 -179.01(15) . .
C2 C1 C9 O2 -6.2(4) . .
C2 C1 C9 C10 171.7(2) . .
O2 C9 C10 C11 -170.3(2) . .
C1 C9 C10 C11 11.6(4) . .
O2 C9 C10 C15 9.4(3) . .
C1 C9 C10 C15 -168.7(2) . .
C15 C10 C11 C12 -0.2(4) . .
C9 C10 C11 C12 179.4(2) . .
C10 C11 C12 C13 -0.2(4) . .
C11 C12 C13 C14 0.0(4) . .
C12 C13 C14 C15 0.6(4) . .
C13 C14 C15 C10 -1.0(4) . .
C11 C10 C15 C14 0.8(4) . .
C9 C10 C15 C14 -178.8(2) . .
V2 O3 C17 C16 7.0(3) . .
V2 O3 C17 C18 -172.89(16) . .
C24 C16 C17 O3 -8.5(4) . .
C24 C16 C17 C18 171.4(2) . .
O3 C17 C18 C19 -178.4(3) . .
C16 C17 C18 C19 1.8(4) . .
O3 C17 C18 C23 1.4(3) . .
C16 C17 C18 C23 -178.5(2) . .
C23 C18 C19 C20 -0.4(4) . .
C17 C18 C19 C20 179.3(3) . .
C18 C19 C20 C21 0.2(5) . .
C19 C20 C21 C22 0.2(5) . .
C20 C21 C22 C23 -0.5(4) . .
C19 C18 C23 C22 0.1(4) . .
C17 C18 C23 C22 -179.6(2) . .
C21 C22 C23 C18 0.3(4) . .
V2 O4 C24 C16 23.3(3) . .
V2 O4 C24 C25 -156.66(17) . .
C17 C16 C24 O4 -7.1(4) . .
C17 C16 C24 C25 172.8(2) . .
O4 C24 C25 C26 176.0(3) . .
C16 C24 C25 C26 -3.9(4) . .
O4 C24 C25 C30 -0.6(4) . .
C16 C24 C25 C30 179.4(3) . .
C30 C25 C26 C27 1.0(5) . .
C24 C25 C26 C27 -175.7(3) . .
C25 C26 C27 C28 -0.3(7) . .
C26 C27 C28 C29 -0.1(7) . .
C27 C28 C29 C30 -0.2(6) . .
C28 C29 C30 C25 0.9(5) . .
C26 C25 C30 C29 -1.3(5) . .
C24 C25 C30 C29 175.5(3) . .
V2 O5 C31 C34 66.9(2) . 9_575
V1 O5 C31 C34 -65.1(2) 9_575 9_575
V2 O6 C32 C34 -59.8(2) . 9_575
V2 O6 C32 C34 60.1(2) 9_575 9_575
V1 O6 C32 C34 -178.00(15) . 9_575
V2 O7 C33 C34 67.0(2) . .
V1 O7 C33 C34 -64.8(2) . .
O7 C33 C34 C35 178.3(2) . .
O7 C33 C34 C32 -64.6(3) . 9_575
O7 C33 C34 C31 60.9(3) . 9_575
C32 C34 C35 O8Y -173.3(4) 9_575 .
C33 C34 C35 O8Y -53.6(4) . .
C31 C34 C35 O8Y 65.1(4) 9_575 .
C32 C34 C35 O8X 80.6(3) 9_575 .
C33 C34 C35 O8X -159.7(3) . .
C31 C34 C35 O8X -41.0(3) 9_575 .
C32 C34 C35 O8Z -53.0(7) 9_575 .
C33 C34 C35 O8Z 66.6(7) . .
C31 C34 C35 O8Z -174.7(6) 9_575 .
